data_4083720
loop_
_publ_author_name
'Tohm\'e, Ayham'
'Sahnoune, Hiba'
'Roisnel, Thierry'
'Dorcet, Vincent'
'Halet, Jean-Fran\,cois'
'Paul, Fr\'ed\'eric'

_publ_section_title
;
 Selenophosphine Derivatives with Pendant Electron-Rich
 Fe(\k2-dppe)(\h5-C5Me5)C\\tb C-- Substituents
;
_journal_name_full Organometallics
_journal_page_first 140623083706006
_journal_paper_doi 10.1021/om500211e
_journal_year 2014
_chemical_compound_source 'synthesis as described'
_chemical_formula_moiety 'C56 H53 Fe P3 Se'
_chemical_formula_sum 'C56 H53 Fe P3 Se'
_chemical_formula_weight 953.7
_chemical_name_systematic
;
 ?
;
_space_group_IT_number 14
_symmetry_cell_setting monoclinic
_symmetry_Int_Tables_number 14
_symmetry_space_group_name_Hall '-P 2ybc'
_symmetry_space_group_name_H-M 'P 1 21/c 1'
_atom_sites_solution_hydrogens geom
_atom_sites_solution_primary direct
_atom_sites_solution_secondary difmap
_audit_conform_dict_location ftp://ftp.iucr.org/pub/cif_core.dic
_audit_conform_dict_name cif_core.dic
_audit_conform_dict_version 2.3
_audit_creation_date 2012-08-30T11:31:42-00:00
_audit_creation_method 'WinGX routine CIF_UPDATE'
_cell_angle_alpha 90
_cell_angle_beta 92.1480(10)
_cell_angle_gamma 90
_cell_formula_units_Z 4
_cell_length_a 9.5868(2)
_cell_length_b 18.1803(4)
_cell_length_c 26.8252(7)
_cell_measurement_reflns_used 9063
_cell_measurement_temperature 150(2)
_cell_measurement_theta_max 26.65
_cell_measurement_theta_min 2.4
_cell_measurement_wavelength 0.71073
_cell_volume 4672.10(19)
_computing_cell_refinement 'Bruker APEX2 (Bruker, 2006)'
_computing_data_collection 'Bruker APEX2 (Bruker, 2006)'
_computing_data_reduction 'Bruker APEX2 (Bruker, 2006)'
_computing_molecular_graphics 'Ortep-3 for Windows (Farrugia, 1997)'
_computing_publication_material
;
           WinGX publication routines (Farrugia, 1999),
           CRYSCAL (T. Roisnel, local program)
;
_computing_structure_refinement 'SHELXL-97 (Sheldrick, 1997)'
_computing_structure_solution 'SIR97 (Altomare et al., 1999)'
_diffrn_ambient_temperature 150(2)
_diffrn_detector 'CCD plate'
_diffrn_measured_fraction_theta_full 0.99
_diffrn_measured_fraction_theta_max 0.99
_diffrn_measurement_device_type 'APEXII, Bruker-AXS'
_diffrn_measurement_method 'CCD rotation images, thin slices'
_diffrn_radiation_monochromator graphite
_diffrn_radiation_probe x-ray
_diffrn_radiation_type MoK\a
_diffrn_radiation_wavelength 0.71073
_diffrn_reflns_av_R_equivalents 0.0511
_diffrn_reflns_av_unetI/netI 0.0513
_diffrn_reflns_limit_h_max 9
_diffrn_reflns_limit_h_min -12
_diffrn_reflns_limit_k_max 23
_diffrn_reflns_limit_k_min -23
_diffrn_reflns_limit_l_max 34
_diffrn_reflns_limit_l_min -34
_diffrn_reflns_number 40928
_diffrn_reflns_theta_full 27.48
_diffrn_reflns_theta_max 27.48
_diffrn_reflns_theta_min 3.04
_exptl_absorpt_coefficient_mu 1.242
_exptl_absorpt_correction_T_max 0.706
_exptl_absorpt_correction_T_min 0.645
_exptl_absorpt_correction_type multi-scan
_exptl_absorpt_process_details
;
  [Sheldrick, G.M. (2002). SADABS Bruker AXS Inc., Madison, Wisconsin, USA]
;
_exptl_crystal_colour red
_exptl_crystal_density_diffrn 1.356
_exptl_crystal_density_method 'not measured'
_exptl_crystal_description prism
_exptl_crystal_F_000 1976
_exptl_crystal_size_max 0.48
_exptl_crystal_size_mid 0.33
_exptl_crystal_size_min 0.28
_refine_diff_density_max 0.354
_refine_diff_density_min -0.608
_refine_diff_density_rms 0.066
_refine_ls_extinction_method none
_refine_ls_goodness_of_fit_ref 1.02
_refine_ls_hydrogen_treatment constr
_refine_ls_matrix_type full
_refine_ls_number_parameters 555
_refine_ls_number_reflns 10622
_refine_ls_number_restraints 0
_refine_ls_restrained_S_all 1.02
_refine_ls_R_factor_all 0.0582
_refine_ls_R_factor_gt 0.0374
_refine_ls_shift/su_max 0.011
_refine_ls_shift/su_mean 0
_refine_ls_structure_factor_coef Fsqd
_refine_ls_weighting_details 'calc w=1/[\s^2^(Fo^2^)+(0.0379P)^2^+1.9934P] where P=(Fo^2^+2Fc^2^)/3'
_refine_ls_weighting_scheme calc
_refine_ls_wR_factor_gt 0.0845
_refine_ls_wR_factor_ref 0.0919
_reflns_number_gt 8101
_reflns_number_total 10622
_reflns_threshold_expression >2sigma(I)
_cod_data_source_file om500211e_si_002.cif
_cod_data_source_block 5a
_cod_original_sg_symbol_H-M 'P 21/c'
_cod_database_code 4083720

loop_
_symmetry_equiv_pos_as_xyz
'x, y, z'
'-x, y+1/2, -z+1/2'
'-x, -y, -z'
'x, -y-1/2, z-1/2'

loop_
_atom_site_label
_atom_site_type_symbol
_atom_site_fract_x
_atom_site_fract_y
_atom_site_fract_z
_atom_site_U_iso_or_equiv
_atom_site_adp_type
_atom_site_occupancy
_atom_site_symmetry_multiplicity
_atom_site_calc_flag
_atom_site_refinement_flags
Fe1 Fe 0.16830(3) 0.024327(16) 0.688109(11) 0.01509(8) Uani 1 1 d .
Se1 Se 0.17991(3) -0.266369(15) 1.013377(10) 0.03871(9) Uani 1 1 d .
P2 P 0.29775(6) 0.10923(3) 0.72495(2) 0.01759(12) Uani 1 1 d .
P3 P 0.35783(5) -0.04100(3) 0.68499(2) 0.01606(12) Uani 1 1 d .
P4 P 0.29093(7) -0.16926(3) 0.99846(2) 0.02451(14) Uani 1 1 d .
C1 C 0.0767(2) -0.00997(13) 0.61840(8) 0.0233(5) Uani 1 1 d .
C2 C 0.0762(2) 0.06815(12) 0.62075(8) 0.0221(5) Uani 1 1 d .
C3 C -0.0040(2) 0.08878(12) 0.66245(8) 0.0225(5) Uani 1 1 d .
C4 C -0.0511(2) 0.02364(13) 0.68549(9) 0.0233(5) Uani 1 1 d .
C5 C 0.0013(2) -0.03824(12) 0.65913(9) 0.0233(5) Uani 1 1 d .
C6 C 0.1275(3) -0.05423(15) 0.57538(9) 0.0358(6) Uani 1 1 d .
H6A H 0.0638 -0.0475 0.5463 0.054 Uiso 1 1 calc R
H6B H 0.1307 -0.1064 0.5846 0.054 Uiso 1 1 calc R
H6C H 0.2212 -0.0377 0.5672 0.054 Uiso 1 1 calc R
C7 C 0.1247(3) 0.12015(14) 0.58176(9) 0.0351(6) Uani 1 1 d .
H7A H 0.1872 0.0942 0.5596 0.053 Uiso 1 1 calc R
H7B H 0.1748 0.1613 0.5979 0.053 Uiso 1 1 calc R
H7C H 0.0439 0.139 0.5623 0.053 Uiso 1 1 calc R
C8 C -0.0474(3) 0.16608(13) 0.67408(10) 0.0340(6) Uani 1 1 d .
H8A H -0.136 0.1772 0.6562 0.051 Uiso 1 1 calc R
H8B H 0.0245 0.2005 0.6635 0.051 Uiso 1 1 calc R
H8C H -0.0591 0.171 0.7101 0.051 Uiso 1 1 calc R
C9 C -0.1511(2) 0.01907(15) 0.72686(10) 0.0359(6) Uani 1 1 d .
H9A H -0.166 0.0683 0.7406 0.054 Uiso 1 1 calc R
H9B H -0.1127 -0.0132 0.7532 0.054 Uiso 1 1 calc R
H9C H -0.2403 -0.0009 0.7139 0.054 Uiso 1 1 calc R
C10 C -0.0273(3) -0.11733(13) 0.67128(10) 0.0350(6) Uani 1 1 d .
H10A H 0.0054 -0.1277 0.7056 0.053 Uiso 1 1 calc R
H10B H 0.022 -0.1492 0.6483 0.053 Uiso 1 1 calc R
H10C H -0.1278 -0.1267 0.6679 0.053 Uiso 1 1 calc R
C11 C 0.3385(2) 0.19815(12) 0.69544(8) 0.0237(5) Uani 1 1 d .
C12 C 0.4346(3) 0.20253(14) 0.65808(9) 0.0316(6) Uani 1 1 d .
H12 H 0.4803 0.1592 0.6474 0.038 Uiso 1 1 calc R
C13 C 0.4646(3) 0.26988(15) 0.63613(10) 0.0399(7) Uani 1 1 d .
H13 H 0.5312 0.2722 0.6108 0.048 Uiso 1 1 calc R
C14 C 0.3993(3) 0.33242(15) 0.65055(11) 0.0484(8) Uani 1 1 d .
H14 H 0.4206 0.3781 0.6355 0.058 Uiso 1 1 calc R
C15 C 0.3020(3) 0.32923(15) 0.68715(11) 0.0485(8) Uani 1 1 d .
H15 H 0.2559 0.3728 0.6971 0.058 Uiso 1 1 calc R
C16 C 0.2714(3) 0.26250(13) 0.70936(10) 0.0343(6) Uani 1 1 d .
H16 H 0.2039 0.2607 0.7344 0.041 Uiso 1 1 calc R
C21 C 0.2484(2) 0.14372(12) 0.78674(8) 0.0213(5) Uani 1 1 d .
C22 C 0.1127(2) 0.13464(12) 0.80231(8) 0.0246(5) Uani 1 1 d .
H22 H 0.0466 0.1089 0.7816 0.029 Uiso 1 1 calc R
C23 C 0.0730(3) 0.16277(13) 0.84771(9) 0.0304(6) Uani 1 1 d .
H23 H -0.0204 0.1568 0.8577 0.036 Uiso 1 1 calc R
C24 C 0.1685(3) 0.19945(14) 0.87854(9) 0.0340(6) Uani 1 1 d .
H24 H 0.1416 0.218 0.9099 0.041 Uiso 1 1 calc R
C25 C 0.3043(3) 0.20899(14) 0.86326(9) 0.0335(6) Uani 1 1 d .
H25 H 0.3704 0.2343 0.8842 0.04 Uiso 1 1 calc R
C26 C 0.3436(3) 0.18189(13) 0.81773(9) 0.0283(5) Uani 1 1 d .
H26 H 0.4363 0.1893 0.8074 0.034 Uiso 1 1 calc R
C27 C 0.4756(2) 0.07118(12) 0.73812(8) 0.0216(5) Uani 1 1 d .
H27A H 0.5393 0.0882 0.7123 0.026 Uiso 1 1 calc R
H27B H 0.5121 0.0893 0.7709 0.026 Uiso 1 1 calc R
C28 C 0.4710(2) -0.01294(11) 0.73852(8) 0.0182(4) Uani 1 1 d .
H28A H 0.4327 -0.0309 0.77 0.022 Uiso 1 1 calc R
H28B H 0.566 -0.0334 0.7354 0.022 Uiso 1 1 calc R
C31 C 0.3432(2) -0.14084(11) 0.69106(8) 0.0180(4) Uani 1 1 d .
C32 C 0.3374(2) -0.17473(12) 0.73774(8) 0.0215(5) Uani 1 1 d .
H32 H 0.3541 -0.1466 0.7672 0.026 Uiso 1 1 calc R
C33 C 0.3074(2) -0.24911(12) 0.74137(9) 0.0260(5) Uani 1 1 d .
H33 H 0.3052 -0.2718 0.7732 0.031 Uiso 1 1 calc R
C34 C 0.2808(2) -0.29039(13) 0.69889(9) 0.0277(5) Uani 1 1 d .
H34 H 0.2572 -0.341 0.7016 0.033 Uiso 1 1 calc R
C35 C 0.2885(2) -0.25820(13) 0.65264(9) 0.0278(5) Uani 1 1 d .
H35 H 0.2715 -0.2868 0.6234 0.033 Uiso 1 1 calc R
C36 C 0.3210(2) -0.18408(12) 0.64859(8) 0.0226(5) Uani 1 1 d .
H36 H 0.3283 -0.1626 0.6165 0.027 Uiso 1 1 calc R
C41 C 0.4787(2) -0.03164(12) 0.63345(8) 0.0212(5) Uani 1 1 d .
C42 C 0.5929(2) -0.07804(14) 0.62826(9) 0.0278(5) Uani 1 1 d .
H42 H 0.6065 -0.1185 0.6503 0.033 Uiso 1 1 calc R
C43 C 0.6868(3) -0.06549(17) 0.59113(10) 0.0392(7) Uani 1 1 d .
H43 H 0.7636 -0.0978 0.5876 0.047 Uiso 1 1 calc R
C44 C 0.6694(3) -0.00655(19) 0.55933(11) 0.0489(8) Uani 1 1 d .
H44 H 0.7352 0.0023 0.5344 0.059 Uiso 1 1 calc R
C45 C 0.5569(3) 0.03956(17) 0.56372(11) 0.0477(8) Uani 1 1 d .
H45 H 0.5443 0.0801 0.5416 0.057 Uiso 1 1 calc R
C46 C 0.4612(3) 0.02688(14) 0.60057(9) 0.0315(6) Uani 1 1 d .
H46 H 0.3832 0.0586 0.6032 0.038 Uiso 1 1 calc R
C51 C 0.1613(2) -0.01699(11) 0.75187(8) 0.0173(4) Uani 1 1 d .
C52 C 0.1584(2) -0.04330(12) 0.79361(8) 0.0197(5) Uani 1 1 d .
C53 C 0.1801(2) -0.07115(12) 0.84292(8) 0.0186(4) Uani 1 1 d .
C54 C 0.1353(2) -0.14133(13) 0.85646(8) 0.0258(5) Uani 1 1 d .
H54 H 0.0834 -0.1703 0.8329 0.031 Uiso 1 1 calc R
C55 C 0.1653(2) -0.16936(12) 0.90364(8) 0.0259(5) Uani 1 1 d .
H55 H 0.1345 -0.2174 0.9118 0.031 Uiso 1 1 calc R
C56 C 0.2402(2) -0.12792(12) 0.93922(8) 0.0216(5) Uani 1 1 d .
C57 C 0.2808(2) -0.05666(12) 0.92685(8) 0.0243(5) Uani 1 1 d .
H57 H 0.3287 -0.0271 0.9512 0.029 Uiso 1 1 calc R
C58 C 0.2523(2) -0.02867(12) 0.87970(8) 0.0233(5) Uani 1 1 d .
H58 H 0.2815 0.0198 0.8719 0.028 Uiso 1 1 calc R
C61 C 0.4786(3) -0.18338(14) 0.99716(8) 0.0293(5) Uani 1 1 d .
C62 C 0.5689(3) -0.12609(16) 0.98646(10) 0.0407(7) Uani 1 1 d .
H62 H 0.5334 -0.0776 0.982 0.049 Uiso 1 1 calc R
C63 C 0.7097(3) -0.1394(2) 0.98234(11) 0.0525(8) Uani 1 1 d .
H63 H 0.7708 -0.1 0.975 0.063 Uiso 1 1 calc R
C64 C 0.7622(3) -0.2095(2) 0.98874(11) 0.0538(9) Uani 1 1 d .
H64 H 0.859 -0.2184 0.9852 0.065 Uiso 1 1 calc R
C65 C 0.6753(3) -0.26608(19) 1.00017(11) 0.0509(8) Uani 1 1 d .
H65 H 0.7119 -0.3142 1.0051 0.061 Uiso 1 1 calc R
C66 C 0.5339(3) -0.25352(15) 1.00452(9) 0.0387(6) Uani 1 1 d .
H66 H 0.4741 -0.2931 1.0126 0.046 Uiso 1 1 calc R
C71 C 0.2630(3) -0.09820(13) 1.04461(8) 0.0266(5) Uani 1 1 d .
C72 C 0.3622(3) -0.08158(14) 1.08228(9) 0.0358(6) Uani 1 1 d .
H72 H 0.4528 -0.1027 1.0822 0.043 Uiso 1 1 calc R
C73 C 0.3255(4) -0.03300(15) 1.12034(10) 0.0493(8) Uani 1 1 d .
H73 H 0.3916 -0.0217 1.1465 0.059 Uiso 1 1 calc R
C74 C 0.1961(4) -0.00185(17) 1.12013(11) 0.0524(9) Uani 1 1 d .
H74 H 0.173 0.0311 1.146 0.063 Uiso 1 1 calc R
C75 C 0.0987(3) -0.01782(17) 1.08263(12) 0.0509(8) Uani 1 1 d .
H75 H 0.0089 0.0043 1.0826 0.061 Uiso 1 1 calc R
C76 C 0.1316(3) -0.06598(15) 1.04500(10) 0.0394(7) Uani 1 1 d .
H76 H 0.0641 -0.0771 1.0193 0.047 Uiso 1 1 calc R

loop_
_atom_site_aniso_label
_atom_site_aniso_U_11
_atom_site_aniso_U_22
_atom_site_aniso_U_33
_atom_site_aniso_U_23
_atom_site_aniso_U_13
_atom_site_aniso_U_12
Fe1 0.01586(15) 0.01516(15) 0.01420(15) 0.00137(12) -0.00025(11) 0.00129(12)
Se1 0.06134(19) 0.02704(14) 0.02707(14) 0.00865(11) -0.00746(12) -0.01677(12)
P2 0.0193(3) 0.0156(3) 0.0179(3) 0.0008(2) 0.0001(2) -0.0002(2)
P3 0.0168(3) 0.0159(3) 0.0155(3) 0.0011(2) 0.0009(2) 0.0010(2)
P4 0.0382(4) 0.0188(3) 0.0162(3) 0.0021(2) -0.0028(2) -0.0046(3)
C1 0.0222(12) 0.0262(12) 0.0208(11) -0.0014(9) -0.0081(9) 0.0054(9)
C2 0.0213(11) 0.0254(12) 0.0192(11) 0.0036(9) -0.0048(9) 0.0044(9)
C3 0.0185(11) 0.0250(12) 0.0235(12) 0.0004(9) -0.0060(9) 0.0052(9)
C4 0.0142(10) 0.0289(12) 0.0264(12) 0.0003(10) -0.0033(9) 0.0017(9)
C5 0.0170(11) 0.0227(12) 0.0297(13) 0.0001(10) -0.0077(9) -0.0016(9)
C6 0.0411(15) 0.0416(15) 0.0238(13) -0.0103(11) -0.0088(11) 0.0128(12)
C7 0.0406(15) 0.0379(15) 0.0267(13) 0.0124(11) -0.0005(11) 0.0049(12)
C8 0.0349(14) 0.0290(14) 0.0377(15) -0.0026(11) -0.0061(11) 0.0135(11)
C9 0.0186(12) 0.0485(17) 0.0407(16) 0.0026(13) 0.0039(11) -0.0001(11)
C10 0.0299(14) 0.0249(13) 0.0494(17) 0.0022(12) -0.0104(12) -0.0051(11)
C11 0.0293(12) 0.0194(11) 0.0217(11) 0.0028(9) -0.0059(9) -0.0045(9)
C12 0.0387(14) 0.0297(13) 0.0263(13) 0.0025(10) -0.0005(11) -0.0058(11)
C13 0.0485(17) 0.0442(17) 0.0267(14) 0.0104(12) -0.0033(12) -0.0157(13)
C14 0.079(2) 0.0256(14) 0.0395(17) 0.0147(12) -0.0123(16) -0.0168(14)
C15 0.081(2) 0.0208(13) 0.0428(17) 0.0052(12) -0.0050(16) 0.0051(14)
C16 0.0485(16) 0.0220(13) 0.0321(14) 0.0044(11) -0.0017(12) 0.0023(11)
C21 0.0282(12) 0.0169(11) 0.0187(11) -0.0005(9) -0.0005(9) 0.0027(9)
C22 0.0278(12) 0.0219(12) 0.0237(12) 0.0003(9) -0.0024(10) 0.0046(10)
C23 0.0299(13) 0.0314(13) 0.0300(13) 0.0000(11) 0.0049(11) 0.0073(11)
C24 0.0458(16) 0.0358(14) 0.0204(12) -0.0050(11) 0.0011(11) 0.0095(12)
C25 0.0433(15) 0.0310(14) 0.0256(13) -0.0066(11) -0.0070(11) -0.0003(12)
C26 0.0301(13) 0.0265(13) 0.0280(13) -0.0031(10) -0.0010(10) -0.0042(10)
C27 0.0193(11) 0.0203(11) 0.0250(12) -0.0008(9) -0.0017(9) -0.0009(9)
C28 0.0160(10) 0.0192(11) 0.0191(11) 0.0020(9) -0.0014(8) 0.0005(8)
C31 0.0156(10) 0.0158(10) 0.0226(11) 0.0007(9) -0.0002(8) 0.0023(8)
C32 0.0213(11) 0.0215(11) 0.0218(11) 0.0009(9) 0.0020(9) 0.0023(9)
C33 0.0265(13) 0.0228(12) 0.0289(13) 0.0083(10) 0.0028(10) 0.0022(10)
C34 0.0261(12) 0.0171(11) 0.0396(15) 0.0033(10) -0.0018(11) 0.0003(10)
C35 0.0289(13) 0.0227(12) 0.0315(13) -0.0053(10) -0.0051(10) 0.0030(10)
C36 0.0235(12) 0.0203(11) 0.0239(12) 0.0019(9) -0.0011(9) 0.0040(9)
C41 0.0211(11) 0.0247(12) 0.0179(11) -0.0006(9) 0.0032(9) -0.0021(9)
C42 0.0247(12) 0.0363(14) 0.0225(12) 0.0010(10) 0.0023(10) 0.0046(10)
C43 0.0265(13) 0.0609(19) 0.0308(14) -0.0042(13) 0.0072(11) 0.0089(13)
C44 0.0392(16) 0.078(2) 0.0306(15) 0.0087(15) 0.0174(13) -0.0006(15)
C45 0.0508(18) 0.059(2) 0.0343(16) 0.0200(14) 0.0159(13) 0.0002(15)
C46 0.0335(14) 0.0355(14) 0.0260(13) 0.0063(11) 0.0072(11) 0.0047(11)
C51 0.0139(10) 0.0168(10) 0.0213(11) -0.0016(9) 0.0026(8) 0.0009(8)
C52 0.0202(11) 0.0190(11) 0.0202(11) 0.0000(9) 0.0035(9) 0.0011(9)
C53 0.0192(11) 0.0201(11) 0.0167(10) 0.0026(8) 0.0053(8) 0.0045(9)
C54 0.0367(13) 0.0233(12) 0.0171(11) -0.0009(9) -0.0022(10) -0.0051(10)
C55 0.0381(14) 0.0191(11) 0.0205(11) 0.0034(9) 0.0006(10) -0.0087(10)
C56 0.0288(12) 0.0213(11) 0.0148(10) 0.0034(9) 0.0015(9) -0.0010(9)
C57 0.0306(13) 0.0219(12) 0.0202(11) -0.0003(9) -0.0016(10) -0.0050(10)
C58 0.0278(12) 0.0180(11) 0.0241(12) 0.0042(9) 0.0032(10) -0.0042(9)
C61 0.0392(14) 0.0322(13) 0.0161(11) -0.0009(10) -0.0045(10) 0.0025(11)
C62 0.0389(16) 0.0445(17) 0.0383(16) 0.0078(13) -0.0036(12) -0.0008(13)
C63 0.0401(17) 0.073(2) 0.0445(18) 0.0069(16) -0.0037(14) -0.0047(16)
C64 0.0424(17) 0.091(3) 0.0276(15) -0.0064(16) -0.0033(13) 0.0211(19)
C65 0.066(2) 0.056(2) 0.0305(15) -0.0105(14) -0.0045(14) 0.0268(17)
C66 0.0539(18) 0.0361(15) 0.0257(14) -0.0070(11) -0.0042(12) 0.0070(13)
C71 0.0413(14) 0.0220(12) 0.0167(11) 0.0026(9) 0.0043(10) -0.0098(11)
C72 0.0557(17) 0.0250(13) 0.0262(13) 0.0034(10) -0.0065(12) -0.0083(12)
C73 0.091(3) 0.0298(15) 0.0266(14) -0.0022(12) -0.0093(15) -0.0175(16)
C74 0.083(3) 0.0425(18) 0.0331(16) -0.0146(13) 0.0230(16) -0.0180(17)
C75 0.0510(18) 0.0519(19) 0.052(2) -0.0144(15) 0.0268(15) -0.0101(15)
C76 0.0408(16) 0.0447(16) 0.0334(15) -0.0100(13) 0.0120(12) -0.0114(13)

loop_
_atom_type_symbol
_atom_type_description
_atom_type_scat_dispersion_real
_atom_type_scat_dispersion_imag
_atom_type_scat_source
C C 0.0033 0.0016 'International Tables Vol C Tables 4.2.6.8 and 6.1.1.4'
H H 0 0 'International Tables Vol C Tables 4.2.6.8 and 6.1.1.4'
P P 0.1023 0.0942 'International Tables Vol C Tables 4.2.6.8 and 6.1.1.4'
Fe Fe 0.3463 0.8444 'International Tables Vol C Tables 4.2.6.8 and 6.1.1.4'
Se Se -0.0929 2.2259 'International Tables Vol C Tables 4.2.6.8 and 6.1.1.4'

loop_
_geom_angle_atom_site_label_1
_geom_angle_atom_site_label_2
_geom_angle_atom_site_label_3
_geom_angle
C51 Fe1 C5 93.91(9)
C51 Fe1 C4 87.59(9)
C5 Fe1 C4 39.89(9)
C51 Fe1 C3 117.68(9)
C5 Fe1 C3 66.63(9)
C4 Fe1 C3 39.25(9)
C51 Fe1 C1 131.10(9)
C5 Fe1 C1 39.56(9)
C4 Fe1 C1 65.78(9)
C3 Fe1 C1 65.54(9)
C51 Fe1 C2 153.51(9)
C5 Fe1 C2 66.52(9)
C4 Fe1 C2 65.93(9)
C3 Fe1 C2 39.29(8)
C1 Fe1 C2 38.95(8)
C51 Fe1 P3 82.81(6)
C5 Fe1 P3 108.54(6)
C4 Fe1 P3 146.29(7)
C3 Fe1 P3 158.69(6)
C1 Fe1 P3 97.12(6)
C2 Fe1 P3 119.40(6)
C51 Fe1 P2 84.82(7)
C5 Fe1 P2 164.48(7)
C4 Fe1 P2 124.61(7)
C3 Fe1 P2 100.27(6)
C1 Fe1 P2 144.08(7)
C2 Fe1 P2 109.14(6)
P3 Fe1 P2 86.69(2)
C11 P2 C21 98.77(10)
C11 P2 C27 101.51(10)
C21 P2 C27 102.66(10)
C11 P2 Fe1 123.21(7)
C21 P2 Fe1 118.88(7)
C27 P2 Fe1 108.84(7)
C31 P3 C28 104.52(10)
C31 P3 C41 102.16(10)
C28 P3 C41 101.00(10)
C31 P3 Fe1 118.15(7)
C28 P3 Fe1 106.72(7)
C41 P3 Fe1 121.85(7)
C56 P4 C71 105.17(10)
C56 P4 C61 106.00(10)
C71 P4 C61 106.55(11)
C56 P4 Se1 113.19(8)
C71 P4 Se1 112.21(8)
C61 P4 Se1 113.10(8)
C2 C1 C5 108.83(19)
C2 C1 C6 124.8(2)
C5 C1 C6 125.6(2)
C2 C1 Fe1 70.77(12)
C5 C1 Fe1 68.74(12)
C6 C1 Fe1 134.13(16)
C1 C2 C3 107.44(19)
C1 C2 C7 126.7(2)
C3 C2 C7 124.8(2)
C1 C2 Fe1 70.29(12)
C3 C2 Fe1 69.73(12)
C7 C2 Fe1 134.20(17)
C4 C3 C2 108.1(2)
C4 C3 C8 126.6(2)
C2 C3 C8 124.7(2)
C4 C3 Fe1 69.72(12)
C2 C3 Fe1 70.98(12)
C8 C3 Fe1 131.99(16)
C3 C4 C5 108.6(2)
C3 C4 C9 126.4(2)
C5 C4 C9 124.7(2)
C3 C4 Fe1 71.03(12)
C5 C4 Fe1 69.62(12)
C9 C4 Fe1 130.10(17)
C1 C5 C4 107.0(2)
C1 C5 C10 127.8(2)
C4 C5 C10 125.2(2)
C1 C5 Fe1 71.70(12)
C4 C5 Fe1 70.49(12)
C10 C5 Fe1 125.71(16)
C1 C6 H6A 109.5
C1 C6 H6B 109.5
H6A C6 H6B 109.5
C1 C6 H6C 109.5
H6A C6 H6C 109.5
H6B C6 H6C 109.5
C2 C7 H7A 109.5
C2 C7 H7B 109.5
H7A C7 H7B 109.5
C2 C7 H7C 109.5
H7A C7 H7C 109.5
H7B C7 H7C 109.5
C3 C8 H8A 109.5
C3 C8 H8B 109.5
H8A C8 H8B 109.5
C3 C8 H8C 109.5
H8A C8 H8C 109.5
H8B C8 H8C 109.5
C4 C9 H9A 109.5
C4 C9 H9B 109.5
H9A C9 H9B 109.5
C4 C9 H9C 109.5
H9A C9 H9C 109.5
H9B C9 H9C 109.5
C5 C10 H10A 109.5
C5 C10 H10B 109.5
H10A C10 H10B 109.5
C5 C10 H10C 109.5
H10A C10 H10C 109.5
H10B C10 H10C 109.5
C12 C11 C16 118.1(2)
C12 C11 P2 121.04(18)
C16 C11 P2 120.85(18)
C11 C12 C13 120.5(2)
C11 C12 H12 119.7
C13 C12 H12 119.7
C14 C13 C12 120.7(3)
C14 C13 H13 119.7
C12 C13 H13 119.7
C13 C14 C15 119.8(2)
C13 C14 H14 120.1
C15 C14 H14 120.1
C14 C15 C16 120.1(3)
C14 C15 H15 120
C16 C15 H15 120
C15 C16 C11 120.8(3)
C15 C16 H16 119.6
C11 C16 H16 119.6
C22 C21 C26 118.6(2)
C22 C21 P2 120.15(17)
C26 C21 P2 121.22(17)
C23 C22 C21 120.7(2)
C23 C22 H22 119.7
C21 C22 H22 119.7
C24 C23 C22 120.4(2)
C24 C23 H23 119.8
C22 C23 H23 119.8
C23 C24 C25 119.3(2)
C23 C24 H24 120.3
C25 C24 H24 120.3
C26 C25 C24 120.4(2)
C26 C25 H25 119.8
C24 C25 H25 119.8
C25 C26 C21 120.6(2)
C25 C26 H26 119.7
C21 C26 H26 119.7
C28 C27 P2 110.26(14)
C28 C27 H27A 109.6
P2 C27 H27A 109.6
C28 C27 H27B 109.6
P2 C27 H27B 109.6
H27A C27 H27B 108.1
C27 C28 P3 106.74(14)
C27 C28 H28A 110.4
P3 C28 H28A 110.4
C27 C28 H28B 110.4
P3 C28 H28B 110.4
H28A C28 H28B 108.6
C36 C31 C32 118.3(2)
C36 C31 P3 119.80(16)
C32 C31 P3 121.52(16)
C33 C32 C31 120.5(2)
C33 C32 H32 119.7
C31 C32 H32 119.7
C34 C33 C32 120.3(2)
C34 C33 H33 119.8
C32 C33 H33 119.8
C35 C34 C33 119.9(2)
C35 C34 H34 120.1
C33 C34 H34 120.1
C34 C35 C36 120.2(2)
C34 C35 H35 119.9
C36 C35 H35 119.9
C35 C36 C31 120.7(2)
C35 C36 H36 119.6
C31 C36 H36 119.6
C46 C41 C42 118.5(2)
C46 C41 P3 118.86(17)
C42 C41 P3 122.48(17)
C43 C42 C41 120.4(2)
C43 C42 H42 119.8
C41 C42 H42 119.8
C44 C43 C42 120.5(2)
C44 C43 H43 119.8
C42 C43 H43 119.8
C45 C44 C43 119.9(2)
C45 C44 H44 120
C43 C44 H44 120
C44 C45 C46 120.0(3)
C44 C45 H45 120
C46 C45 H45 120
C41 C46 C45 120.7(2)
C41 C46 H46 119.6
C45 C46 H46 119.6
C52 C51 Fe1 179.0(2)
C51 C52 C53 170.1(2)
C54 C53 C58 117.66(19)
C54 C53 C52 122.0(2)
C58 C53 C52 120.30(19)
C55 C54 C53 121.2(2)
C55 C54 H54 119.4
C53 C54 H54 119.4
C54 C55 C56 120.7(2)
C54 C55 H55 119.6
C56 C55 H55 119.6
C55 C56 C57 118.7(2)
C55 C56 P4 119.47(17)
C57 C56 P4 121.74(17)
C58 C57 C56 120.8(2)
C58 C57 H57 119.6
C56 C57 H57 119.6
C57 C58 C53 120.9(2)
C57 C58 H58 119.6
C53 C58 H58 119.6
C62 C61 C66 118.6(3)
C62 C61 P4 121.4(2)
C66 C61 P4 119.9(2)
C63 C62 C61 120.2(3)
C63 C62 H62 119.9
C61 C62 H62 119.9
C64 C63 C62 120.4(3)
C64 C63 H63 119.8
C62 C63 H63 119.8
C65 C64 C63 120.1(3)
C65 C64 H64 120
C63 C64 H64 120
C64 C65 C66 120.2(3)
C64 C65 H65 119.9
C66 C65 H65 119.9
C65 C66 C61 120.5(3)
C65 C66 H66 119.7
C61 C66 H66 119.7
C76 C71 C72 119.8(2)
C76 C71 P4 117.52(19)
C72 C71 P4 122.3(2)
C71 C72 C73 118.7(3)
C71 C72 H72 120.6
C73 C72 H72 120.6
C74 C73 C72 120.7(3)
C74 C73 H73 119.6
C72 C73 H73 119.6
C73 C74 C75 120.5(3)
C73 C74 H74 119.8
C75 C74 H74 119.8
C74 C75 C76 120.0(3)
C74 C75 H75 120
C76 C75 H75 120
C75 C76 C71 120.3(3)
C75 C76 H76 119.8
C71 C76 H76 119.8

loop_
_geom_bond_atom_site_label_1
_geom_bond_atom_site_label_2
_geom_bond_distance
Fe1 C51 1.872(2)
Fe1 C5 2.090(2)
Fe1 C4 2.102(2)
Fe1 C3 2.119(2)
Fe1 C1 2.129(2)
Fe1 C2 2.135(2)
Fe1 P3 2.1750(6)
Fe1 P2 2.1926(6)
Se1 P4 2.1075(6)
P2 C11 1.848(2)
P2 C21 1.850(2)
P2 C27 1.862(2)
P3 C31 1.828(2)
P3 C28 1.839(2)
P3 C41 1.845(2)
P4 C56 1.808(2)
P4 C71 1.816(2)
P4 C61 1.819(3)
C1 C2 1.422(3)
C1 C5 1.428(3)
C1 C6 1.503(3)
C2 C3 1.430(3)
C2 C7 1.497(3)
C3 C4 1.417(3)
C3 C8 1.502(3)
C4 C5 1.430(3)
C4 C9 1.496(3)
C5 C10 1.502(3)
C6 H6A 0.98
C6 H6B 0.98
C6 H6C 0.98
C7 H7A 0.98
C7 H7B 0.98
C7 H7C 0.98
C8 H8A 0.98
C8 H8B 0.98
C8 H8C 0.98
C9 H9A 0.98
C9 H9B 0.98
C9 H9C 0.98
C10 H10A 0.98
C10 H10B 0.98
C10 H10C 0.98
C11 C12 1.389(3)
C11 C16 1.393(3)
C12 C13 1.393(3)
C12 H12 0.95
C13 C14 1.361(4)
C13 H13 0.95
C14 C15 1.381(4)
C14 H14 0.95
C15 C16 1.388(3)
C15 H15 0.95
C16 H16 0.95
C21 C22 1.391(3)
C21 C26 1.396(3)
C22 C23 1.387(3)
C22 H22 0.95
C23 C24 1.382(4)
C23 H23 0.95
C24 C25 1.390(4)
C24 H24 0.95
C25 C26 1.383(3)
C25 H25 0.95
C26 H26 0.95
C27 C28 1.530(3)
C27 H27A 0.99
C27 H27B 0.99
C28 H28A 0.99
C28 H28B 0.99
C31 C36 1.394(3)
C31 C32 1.399(3)
C32 C33 1.387(3)
C32 H32 0.95
C33 C34 1.380(3)
C33 H33 0.95
C34 C35 1.376(3)
C34 H34 0.95
C35 C36 1.388(3)
C35 H35 0.95
C36 H36 0.95
C41 C46 1.388(3)
C41 C42 1.393(3)
C42 C43 1.386(3)
C42 H42 0.95
C43 C44 1.376(4)
C43 H43 0.95
C44 C45 1.375(4)
C44 H44 0.95
C45 C46 1.392(3)
C45 H45 0.95
C46 H46 0.95
C51 C52 1.219(3)
C52 C53 1.424(3)
C53 C54 1.398(3)
C53 C58 1.413(3)
C54 C55 1.384(3)
C54 H54 0.95
C55 C56 1.394(3)
C55 H55 0.95
C56 C57 1.397(3)
C57 C58 1.381(3)
C57 H57 0.95
C58 H58 0.95
C61 C62 1.391(4)
C61 C66 1.392(3)
C62 C63 1.380(4)
C62 H62 0.95
C63 C64 1.378(5)
C63 H63 0.95
C64 C65 1.367(5)
C64 H64 0.95
C65 C66 1.383(4)
C65 H65 0.95
C66 H66 0.95
C71 C76 1.389(4)
C71 C72 1.394(3)
C72 C73 1.405(4)
C72 H72 0.95
C73 C74 1.363(5)
C73 H73 0.95
C74 C75 1.378(4)
C74 H74 0.95
C75 C76 1.382(4)
C75 H75 0.95
C76 H76 0.95

loop_
_geom_torsion_atom_site_label_1
_geom_torsion_atom_site_label_2
_geom_torsion_atom_site_label_3
_geom_torsion_atom_site_label_4
_geom_torsion
C51 Fe1 P2 C11 -165.69(11)
C5 Fe1 P2 C11 -79.7(3)
C4 Fe1 P2 C11 -82.23(12)
C3 Fe1 P2 C11 -48.46(11)
C1 Fe1 P2 C11 13.68(14)
C2 Fe1 P2 C11 -8.78(11)
P3 Fe1 P2 C11 111.24(9)
C51 Fe1 P2 C21 -40.99(10)
C5 Fe1 P2 C21 45.0(3)
C4 Fe1 P2 C21 42.47(11)
C3 Fe1 P2 C21 76.24(10)
C1 Fe1 P2 C21 138.38(13)
C2 Fe1 P2 C21 115.92(10)
P3 Fe1 P2 C21 -124.06(8)
C51 Fe1 P2 C27 75.92(10)
C5 Fe1 P2 C27 161.9(3)
C4 Fe1 P2 C27 159.38(11)
C3 Fe1 P2 C27 -166.85(10)
C1 Fe1 P2 C27 -104.71(13)
C2 Fe1 P2 C27 -127.17(10)
P3 Fe1 P2 C27 -7.15(8)
C51 Fe1 P3 C31 60.84(10)
C5 Fe1 P3 C31 -30.89(11)
C4 Fe1 P3 C31 -13.76(15)
C3 Fe1 P3 C31 -103.93(19)
C1 Fe1 P3 C31 -69.85(10)
C2 Fe1 P3 C31 -103.83(11)
P2 Fe1 P3 C31 146.03(8)
C51 Fe1 P3 C28 -56.40(10)
C5 Fe1 P3 C28 -148.13(10)
C4 Fe1 P3 C28 -131.00(13)
C3 Fe1 P3 C28 138.84(19)
C1 Fe1 P3 C28 172.91(10)
C2 Fe1 P3 C28 138.94(10)
P2 Fe1 P3 C28 28.79(7)
C51 Fe1 P3 C41 -171.31(11)
C5 Fe1 P3 C41 96.96(11)
C4 Fe1 P3 C41 114.09(14)
C3 Fe1 P3 C41 23.9(2)
C1 Fe1 P3 C41 58.00(11)
C2 Fe1 P3 C41 24.03(11)
P2 Fe1 P3 C41 -86.12(9)
C51 Fe1 C1 C2 144.12(13)
C5 Fe1 C1 C2 120.16(18)
C4 Fe1 C1 C2 81.10(14)
C3 Fe1 C1 C2 37.84(13)
P3 Fe1 C1 C2 -129.23(12)
P2 Fe1 C1 C2 -35.05(18)
C51 Fe1 C1 C5 23.96(17)
C4 Fe1 C1 C5 -39.06(13)
C3 Fe1 C1 C5 -82.32(14)
C2 Fe1 C1 C5 -120.16(18)
P3 Fe1 C1 C5 110.60(12)
P2 Fe1 C1 C5 -155.21(11)
C51 Fe1 C1 C6 -95.6(3)
C5 Fe1 C1 C6 -119.6(3)
C4 Fe1 C1 C6 -158.6(3)
C3 Fe1 C1 C6 158.1(3)
C2 Fe1 C1 C6 120.3(3)
P3 Fe1 C1 C6 -9.0(3)
P2 Fe1 C1 C6 85.2(3)
C5 C1 C2 C3 -1.7(2)
C6 C1 C2 C3 168.9(2)
Fe1 C1 C2 C3 -60.11(15)
C5 C1 C2 C7 -170.6(2)
C6 C1 C2 C7 0.1(4)
Fe1 C1 C2 C7 131.0(2)
C5 C1 C2 Fe1 58.36(15)
C6 C1 C2 Fe1 -131.0(2)
C51 Fe1 C2 C1 -82.0(2)
C5 Fe1 C2 C1 -36.90(13)
C4 Fe1 C2 C1 -80.66(14)
C3 Fe1 C2 C1 -118.15(19)
P3 Fe1 C2 C1 61.91(14)
P2 Fe1 C2 C1 159.11(11)
C51 Fe1 C2 C3 36.1(3)
C5 Fe1 C2 C3 81.25(14)
C4 Fe1 C2 C3 37.49(13)
C1 Fe1 C2 C3 118.15(19)
P3 Fe1 C2 C3 -179.94(11)
P2 Fe1 C2 C3 -82.74(13)
C51 Fe1 C2 C7 155.4(2)
C5 Fe1 C2 C7 -159.4(3)
C4 Fe1 C2 C7 156.8(3)
C3 Fe1 C2 C7 119.3(3)
C1 Fe1 C2 C7 -122.5(3)
P3 Fe1 C2 C7 -60.6(2)
P2 Fe1 C2 C7 36.6(2)
C1 C2 C3 C4 0.4(2)
C7 C2 C3 C4 169.5(2)
Fe1 C2 C3 C4 -60.10(15)
C1 C2 C3 C8 -171.1(2)
C7 C2 C3 C8 -2.0(4)
Fe1 C2 C3 C8 128.5(2)
C1 C2 C3 Fe1 60.47(15)
C7 C2 C3 Fe1 -130.4(2)
C51 Fe1 C3 C4 -44.18(16)
C5 Fe1 C3 C4 37.61(14)
C1 Fe1 C3 C4 81.05(14)
C2 Fe1 C3 C4 118.56(19)
P3 Fe1 C3 C4 118.69(18)
P2 Fe1 C3 C4 -133.69(12)
C51 Fe1 C3 C2 -162.74(13)
C5 Fe1 C3 C2 -80.95(14)
C4 Fe1 C3 C2 -118.56(19)
C1 Fe1 C3 C2 -37.51(13)
P3 Fe1 C3 C2 0.1(3)
P2 Fe1 C3 C2 107.75(12)
C51 Fe1 C3 C8 77.3(2)
C5 Fe1 C3 C8 159.1(3)
C4 Fe1 C3 C8 121.5(3)
C1 Fe1 C3 C8 -157.5(3)
C2 Fe1 C3 C8 -120.0(3)
P3 Fe1 C3 C8 -119.8(2)
P2 Fe1 C3 C8 -12.2(2)
C2 C3 C4 C5 1.1(2)
C8 C3 C4 C5 172.4(2)
Fe1 C3 C4 C5 -59.74(15)
C2 C3 C4 C9 -172.7(2)
C8 C3 C4 C9 -1.5(4)
Fe1 C3 C4 C9 126.4(2)
C2 C3 C4 Fe1 60.89(15)
C8 C3 C4 Fe1 -127.9(2)
C51 Fe1 C4 C3 141.85(14)
C5 Fe1 C4 C3 -119.13(19)
C1 Fe1 C4 C3 -80.39(14)
C2 Fe1 C4 C3 -37.53(13)
P3 Fe1 C4 C3 -144.94(12)
P2 Fe1 C4 C3 59.83(15)
C51 Fe1 C4 C5 -99.02(14)
C3 Fe1 C4 C5 119.13(19)
C1 Fe1 C4 C5 38.74(13)
C2 Fe1 C4 C5 81.60(14)
P3 Fe1 C4 C5 -25.8(2)
P2 Fe1 C4 C5 178.96(11)
C51 Fe1 C4 C9 19.8(2)
C5 Fe1 C4 C9 118.8(3)
C3 Fe1 C4 C9 -122.1(3)
C1 Fe1 C4 C9 157.5(3)
C2 Fe1 C4 C9 -159.6(3)
P3 Fe1 C4 C9 93.0(2)
P2 Fe1 C4 C9 -62.2(2)
C2 C1 C5 C4 2.4(2)
C6 C1 C5 C4 -168.1(2)
Fe1 C1 C5 C4 62.04(15)
C2 C1 C5 C10 179.0(2)
C6 C1 C5 C10 8.4(4)
Fe1 C1 C5 C10 -121.4(2)
C2 C1 C5 Fe1 -59.60(15)
C6 C1 C5 Fe1 129.8(2)
C3 C4 C5 C1 -2.2(2)
C9 C4 C5 C1 171.8(2)
Fe1 C4 C5 C1 -62.83(15)
C3 C4 C5 C10 -178.9(2)
C9 C4 C5 C10 -4.8(4)
Fe1 C4 C5 C10 120.5(2)
C3 C4 C5 Fe1 60.62(15)
C9 C4 C5 Fe1 -125.4(2)
C51 Fe1 C5 C1 -162.14(13)
C4 Fe1 C5 C1 116.35(19)
C3 Fe1 C5 C1 79.33(14)
C2 Fe1 C5 C1 36.34(12)
P3 Fe1 C5 C1 -78.42(12)
P2 Fe1 C5 C1 113.1(2)
C51 Fe1 C5 C4 81.51(14)
C3 Fe1 C5 C4 -37.02(13)
C1 Fe1 C5 C4 -116.35(19)
C2 Fe1 C5 C4 -80.01(14)
P3 Fe1 C5 C4 165.23(12)
P2 Fe1 C5 C4 -3.2(3)
C51 Fe1 C5 C10 -38.3(2)
C4 Fe1 C5 C10 -119.8(3)
C3 Fe1 C5 C10 -156.9(2)
C1 Fe1 C5 C10 123.8(3)
C2 Fe1 C5 C10 160.2(2)
P3 Fe1 C5 C10 45.4(2)
P2 Fe1 C5 C10 -123.0(2)
C21 P2 C11 C12 151.9(2)
C27 P2 C11 C12 47.0(2)
Fe1 P2 C11 C12 -74.8(2)
C21 P2 C11 C16 -29.4(2)
C27 P2 C11 C16 -134.3(2)
Fe1 P2 C11 C16 103.86(19)
C16 C11 C12 C13 1.3(4)
P2 C11 C12 C13 -179.95(19)
C11 C12 C13 C14 -0.6(4)
C12 C13 C14 C15 -0.3(4)
C13 C14 C15 C16 0.4(5)
C14 C15 C16 C11 0.4(4)
C12 C11 C16 C15 -1.2(4)
P2 C11 C16 C15 -180.0(2)
C11 P2 C21 C22 115.72(19)
C27 P2 C21 C22 -140.30(18)
Fe1 P2 C21 C22 -20.2(2)
C11 P2 C21 C26 -61.5(2)
C27 P2 C21 C26 42.4(2)
Fe1 P2 C21 C26 162.56(16)
C26 C21 C22 C23 -0.1(3)
P2 C21 C22 C23 -177.48(18)
C21 C22 C23 C24 -0.9(4)
C22 C23 C24 C25 1.1(4)
C23 C24 C25 C26 -0.2(4)
C24 C25 C26 C21 -0.9(4)
C22 C21 C26 C25 1.0(4)
P2 C21 C26 C25 178.34(19)
C11 P2 C27 C28 -152.42(15)
C21 P2 C27 C28 105.74(16)
Fe1 P2 C27 C28 -21.11(16)
P2 C27 C28 P3 43.26(17)
C31 P3 C28 C27 -174.73(14)
C41 P3 C28 C27 79.49(15)
Fe1 P3 C28 C27 -48.80(15)
C28 P3 C31 C36 -151.39(17)
C41 P3 C31 C36 -46.47(19)
Fe1 P3 C31 C36 90.21(17)
C28 P3 C31 C32 36.23(19)
C41 P3 C31 C32 141.15(17)
Fe1 P3 C31 C32 -82.18(18)
C36 C31 C32 C33 -1.3(3)
P3 C31 C32 C33 171.22(17)
C31 C32 C33 C34 -1.0(3)
C32 C33 C34 C35 2.1(3)
C33 C34 C35 C36 -0.9(3)
C34 C35 C36 C31 -1.5(3)
C32 C31 C36 C35 2.5(3)
P3 C31 C36 C35 -170.11(17)
C31 P3 C41 C46 145.80(19)
C28 P3 C41 C46 -106.6(2)
Fe1 P3 C41 C46 11.2(2)
C31 P3 C41 C42 -38.8(2)
C28 P3 C41 C42 68.8(2)
Fe1 P3 C41 C42 -173.42(16)
C46 C41 C42 C43 0.3(4)
P3 C41 C42 C43 -175.12(19)
C41 C42 C43 C44 0.8(4)
C42 C43 C44 C45 -1.2(5)
C43 C44 C45 C46 0.5(5)
C42 C41 C46 C45 -1.0(4)
P3 C41 C46 C45 174.6(2)
C44 C45 C46 C41 0.6(5)
C5 Fe1 C51 C52 18E1(10)
C4 Fe1 C51 C52 -145(13)
C3 Fe1 C51 C52 -118(13)
C1 Fe1 C51 C52 161(13)
C2 Fe1 C51 C52 -143(12)
P3 Fe1 C51 C52 68(13)
P2 Fe1 C51 C52 -20(13)
Fe1 C51 C52 C53 -24(14)
C51 C52 C53 C54 -129.3(13)
C51 C52 C53 C58 48.8(14)
C58 C53 C54 C55 -2.5(3)
C52 C53 C54 C55 175.7(2)
C53 C54 C55 C56 0.6(4)
C54 C55 C56 C57 1.9(3)
C54 C55 C56 P4 -174.48(18)
C71 P4 C56 C55 -139.32(19)
C61 P4 C56 C55 108.0(2)
Se1 P4 C56 C55 -16.5(2)
C71 P4 C56 C57 44.4(2)
C61 P4 C56 C57 -68.2(2)
Se1 P4 C56 C57 167.29(16)
C55 C56 C57 C58 -2.4(3)
P4 C56 C57 C58 173.82(17)
C56 C57 C58 C53 0.6(3)
C54 C53 C58 C57 1.9(3)
C52 C53 C58 C57 -176.3(2)
C56 P4 C61 C62 53.5(2)
C71 P4 C61 C62 -58.1(2)
Se1 P4 C61 C62 178.13(18)
C56 P4 C61 C66 -123.2(2)
C71 P4 C61 C66 125.1(2)
Se1 P4 C61 C66 1.4(2)
C66 C61 C62 C63 1.3(4)
P4 C61 C62 C63 -175.5(2)
C61 C62 C63 C64 0.0(4)
C62 C63 C64 C65 -1.2(5)
C63 C64 C65 C66 1.1(4)
C64 C65 C66 C61 0.2(4)
C62 C61 C66 C65 -1.4(4)
P4 C61 C66 C65 175.4(2)
C56 P4 C71 C76 53.9(2)
C61 P4 C71 C76 166.19(19)
Se1 P4 C71 C76 -69.5(2)
C56 P4 C71 C72 -133.4(2)
C61 P4 C71 C72 -21.2(2)
Se1 P4 C71 C72 103.11(19)
C76 C71 C72 C73 0.9(4)
P4 C71 C72 C73 -171.61(19)
C71 C72 C73 C74 -0.9(4)
C72 C73 C74 C75 0.3(4)
C73 C74 C75 C76 0.3(5)
C74 C75 C76 C71 -0.3(4)
C72 C71 C76 C75 -0.3(4)
P4 C71 C76 C75 172.6(2)
